data_7217100
loop_
_publ_author_name
'Kongshaug, Kjell Ove'
'Fjellv\%ag, Helmer'
'Lillerud, Karl Petter'

_publ_section_title
;
 The synthesis and crystal structure of a new open-framework
 zincophosphate UiO&#x2010;17
;
_journal_issue 12
_journal_name_full 'Journal of Materials Chemistry'
_journal_page_first 3119
_journal_paper_doi 10.1039/a905886i
_journal_volume 9
_journal_year 1999
_chemical_formula_sum 'C8 H28 N4 O26 P6 Zn7'
_chemical_formula_weight 1239.75
_chemical_name_systematic
; 
 ? 
;
_space_group_IT_number 15
_symmetry_cell_setting monoclinic
_symmetry_space_group_name_Hall '-C 2yc'
_symmetry_space_group_name_H-M 'C 1 2/c 1'
_atom_sites_solution_hydrogens geom
_atom_sites_solution_primary direct
_atom_sites_solution_secondary difmap
_audit_creation_method SHELXL-97
_cell_angle_alpha 90.00
_cell_angle_beta 104.05(3)
_cell_angle_gamma 90.00
_cell_formula_units_Z 4
_cell_length_a 16.134(3)
_cell_length_b 8.2407(16)
_cell_length_c 22.860(5)
_cell_measurement_reflns_used 50
_cell_measurement_temperature 150(2)
_cell_measurement_theta_max 23.35
_cell_measurement_theta_min 2.60
_cell_volume 2948.4(11)
_computing_cell_refinement SMART
_computing_data_collection 'SMART CCD'
_computing_data_reduction SAINT
_computing_structure_refinement 'SHELXL-97 (Sheldrick, 1997)'
_computing_structure_solution 'SHELXS-97 (Sheldrick, 1990)'
_diffrn_ambient_temperature 293(2)
_diffrn_measured_fraction_theta_full 0.954
_diffrn_measured_fraction_theta_max 0.954
_diffrn_measurement_device_type 'Siemens SMART CCD'
_diffrn_measurement_method scanning
_diffrn_radiation_monochromator graphite
_diffrn_radiation_source 'fine-focus sealed tube'
_diffrn_radiation_type MoK\a
_diffrn_radiation_wavelength 0.71073
_diffrn_reflns_av_R_equivalents 0.0410
_diffrn_reflns_av_sigmaI/netI 0.0407
_diffrn_reflns_limit_h_max 29
_diffrn_reflns_limit_h_min -29
_diffrn_reflns_limit_k_max 14
_diffrn_reflns_limit_k_min -14
_diffrn_reflns_limit_l_max 40
_diffrn_reflns_limit_l_min -41
_diffrn_reflns_number 30302
_diffrn_reflns_theta_full 40.32
_diffrn_reflns_theta_max 40.32
_diffrn_reflns_theta_min 2.60
_exptl_absorpt_coefficient_mu 6.039
_exptl_absorpt_correction_type 'Empirical with SADABS'
_exptl_crystal_colour colourless
_exptl_crystal_density_diffrn 2.793
_exptl_crystal_density_method 'not measured'
_exptl_crystal_description rectangular
_exptl_crystal_F_000 2448
_exptl_crystal_size_max 0.15
_exptl_crystal_size_mid 0.1
_exptl_crystal_size_min 0.1
_refine_diff_density_max 1.931
_refine_diff_density_min -1.166
_refine_diff_density_rms 0.185
_refine_ls_extinction_coef 0.00271(11)
_refine_ls_extinction_expression Fc^*^=kFc[1+0.001xFc^2^\l^3^/sin(2\q)]^-1/4^
_refine_ls_extinction_method SHELXL
_refine_ls_goodness_of_fit_ref 1.034
_refine_ls_hydrogen_treatment mixed
_refine_ls_matrix_type full
_refine_ls_number_parameters 233
_refine_ls_number_reflns 8890
_refine_ls_number_restraints 0
_refine_ls_restrained_S_all 1.034
_refine_ls_R_factor_all 0.0394
_refine_ls_R_factor_gt 0.0344
_refine_ls_shift/su_max 0.001
_refine_ls_shift/su_mean 0.000
_refine_ls_structure_factor_coef Fsqd
_refine_ls_weighting_details 'calc w=1/[\s^2^(Fo^2^)+(0.0467P)^2^+10.7537P] where P=(Fo^2^+2Fc^2^)/3'
_refine_ls_weighting_scheme calc
_refine_ls_wR_factor_gt 0.0909
_refine_ls_wR_factor_ref 0.0932
_reflns_number_gt 8039
_reflns_number_total 8890
_reflns_threshold_expression >2sigma(I)
_cod_data_source_file 905886i.txt
_cod_data_source_block UiO-17
_cod_original_cell_volume 2948.4(10)
_cod_original_sg_symbol_H-M C2/c
_cod_database_code 7217100

loop_
_symmetry_equiv_pos_as_xyz
'x, y, z'
'-x, y, -z+1/2'
'x+1/2, y+1/2, z'
'-x+1/2, y+1/2, -z+1/2'
'-x, -y, -z'
'x, -y, z-1/2'
'-x+1/2, -y+1/2, -z'
'x+1/2, -y+1/2, z-1/2'

loop_
_atom_site_label
_atom_site_type_symbol
_atom_site_fract_x
_atom_site_fract_y
_atom_site_fract_z
_atom_site_U_iso_or_equiv
_atom_site_adp_type
_atom_site_occupancy
_atom_site_symmetry_multiplicity
_atom_site_calc_flag
_atom_site_refinement_flags
Zn1 Zn 0.198467(12) 0.15525(2) 0.073721(9) 0.00472(4) Uani 1 1 d .
Zn2 Zn -0.148858(12) 0.35073(2) 0.072540(9) 0.00473(4) Uani 1 1 d .
Zn3 Zn 0.236331(13) 0.38359(2) 0.194069(9) 0.00577(4) Uani 1 1 d .
Zn4 Zn 0.0000 0.32850(3) 0.2500 0.00508(5) Uani 1 2 d S
P1 P 0.26823(3) 0.48935(5) 0.045514(19) 0.00429(7) Uani 1 1 d .
P2 P 0.05122(3) 0.28965(5) 0.132536(19) 0.00425(7) Uani 1 1 d .
P3 P 0.18066(3) 0.51044(5) 0.310495(19) 0.00396(7) Uani 1 1 d .
O1 O -0.18239(9) 0.46270(18) -0.00405(6) 0.0101(2) Uani 1 1 d .
O2 O -0.18683(10) 0.13400(16) 0.08294(6) 0.0099(2) Uani 1 1 d .
O3 O 0.25521(9) 0.36258(15) 0.09229(6) 0.00795(19) Uani 1 1 d .
O4 O 0.17178(9) 0.08419(18) -0.00901(6) 0.0096(2) Uani 1 1 d .
O5 O 0.09014(8) 0.15924(16) 0.09760(6) 0.00717(19) Uani 1 1 d .
O6 O 0.02394(9) 0.20143(16) 0.18413(6) 0.0084(2) Uani 1 1 d .
O7 O -0.02558(8) 0.37357(16) 0.08915(6) 0.00713(19) Uani 1 1 d .
O8 O 0.11781(8) 0.42190(16) 0.15665(6) 0.00744(19) Uani 1 1 d .
O9 O 0.28581(8) -0.00547(15) 0.11875(6) 0.00640(18) Uani 1 1 d .
O10 O 0.29560(9) 0.17809(16) 0.20799(6) 0.0095(2) Uani 1 1 d .
O11 O 0.08494(8) 0.48315(17) 0.29500(6) 0.0090(2) Uani 1 1 d .
O12 O 0.22733(8) 0.37885(16) 0.28220(6) 0.00719(19) Uani 1 1 d .
OW O 0.31823(9) 0.56683(17) 0.19885(6) 0.0099(2) Uani 1 1 d .
N1 N 0.10984(10) 0.85660(19) 0.14947(8) 0.0092(2) Uani 1 1 d .
H1A H 0.1624 0.8475 0.1742 0.018(3) Uiso 1 1 calc R
H1B H 0.1008 0.9621 0.1398 0.018(3) Uiso 1 1 calc R
N2 N -0.04686(11) 0.7170(2) 0.08434(8) 0.0119(3) Uani 1 1 d .
H2A H -0.0995 0.7255 0.0597 0.018(3) Uiso 1 1 calc R
H2B H -0.0377 0.6118 0.0946 0.018(3) Uiso 1 1 calc R
C1 C -0.04254(11) 0.8153(2) 0.13990(9) 0.0106(3) Uani 1 1 d .
H1A H -0.0853 0.7773 0.1601 0.018(3) Uiso 1 1 calc R
H1B H -0.0545 0.9282 0.1290 0.018(3) Uiso 1 1 calc R
C2 C 0.04528(12) 0.8009(2) 0.18199(8) 0.0104(3) Uani 1 1 d .
H2A H 0.0486 0.8671 0.2176 0.018(3) Uiso 1 1 calc R
H2B H 0.0564 0.6890 0.1947 0.018(3) Uiso 1 1 calc R
C3 C 0.10648(12) 0.7613(2) 0.09332(9) 0.0107(3) Uani 1 1 d .
H3A H 0.1203 0.6487 0.1036 0.018(3) Uiso 1 1 calc R
H3B H 0.1484 0.8034 0.0732 0.018(3) Uiso 1 1 calc R
C4 C 0.01825(13) 0.7724(2) 0.05154(9) 0.0128(3) Uani 1 1 d .
H4A H 0.0065 0.8836 0.0381 0.018(3) Uiso 1 1 calc R
H4B H 0.0152 0.7048 0.0164 0.018(3) Uiso 1 1 calc R

loop_
_atom_site_aniso_label
_atom_site_aniso_U_11
_atom_site_aniso_U_22
_atom_site_aniso_U_33
_atom_site_aniso_U_23
_atom_site_aniso_U_13
_atom_site_aniso_U_12
Zn1 0.00532(8) 0.00295(8) 0.00617(8) -0.00026(5) 0.00191(6) 0.00001(5)
Zn2 0.00445(7) 0.00263(7) 0.00702(8) 0.00049(5) 0.00123(6) -0.00010(5)
Zn3 0.00513(7) 0.00340(8) 0.00826(8) -0.00030(5) 0.00063(6) 0.00050(5)
Zn4 0.00495(10) 0.00442(10) 0.00584(10) 0.000 0.00123(8) 0.000
P1 0.00534(15) 0.00227(14) 0.00528(15) 0.00022(11) 0.00133(12) 0.00028(12)
P2 0.00401(14) 0.00291(15) 0.00585(15) -0.00013(11) 0.00127(12) 0.00039(11)
P3 0.00428(14) 0.00226(14) 0.00531(15) -0.00030(11) 0.00114(12) -0.00067(11)
O1 0.0082(5) 0.0135(6) 0.0083(5) 0.0045(4) 0.0014(4) 0.0036(4)
O2 0.0163(6) 0.0041(5) 0.0099(5) -0.0015(4) 0.0041(4) -0.0042(4)
O3 0.0108(5) 0.0037(4) 0.0085(5) 0.0018(3) 0.0008(4) -0.0025(4)
O4 0.0083(5) 0.0127(6) 0.0078(5) -0.0032(4) 0.0021(4) 0.0039(4)
O5 0.0068(4) 0.0053(5) 0.0104(5) -0.0016(3) 0.0041(4) 0.0005(4)
O6 0.0124(5) 0.0057(5) 0.0083(5) 0.0011(3) 0.0050(4) 0.0007(4)
O7 0.0048(4) 0.0070(5) 0.0088(5) 0.0014(3) 0.0001(4) 0.0012(4)
O8 0.0052(4) 0.0047(5) 0.0109(5) -0.0015(4) -0.0008(4) -0.0006(4)
O9 0.0088(5) 0.0053(4) 0.0050(4) 0.0003(3) 0.0014(4) 0.0024(4)
O10 0.0147(6) 0.0048(5) 0.0092(5) -0.0003(4) 0.0029(4) 0.0041(4)
O11 0.0050(4) 0.0098(5) 0.0119(5) -0.0034(4) 0.0019(4) -0.0021(4)
O12 0.0084(5) 0.0057(5) 0.0076(5) -0.0009(3) 0.0020(4) 0.0026(4)
OW 0.0134(5) 0.0064(5) 0.0105(5) -0.0015(4) 0.0042(4) -0.0034(4)
N1 0.0067(5) 0.0063(5) 0.0140(6) 0.0001(4) 0.0011(5) -0.0008(4)
N2 0.0081(6) 0.0084(6) 0.0166(7) 0.0001(5) -0.0022(5) -0.0010(5)
C1 0.0069(6) 0.0083(6) 0.0161(7) 0.0022(5) 0.0020(5) -0.0008(5)
C2 0.0102(6) 0.0102(7) 0.0108(6) 0.0021(5) 0.0023(5) -0.0005(5)
C3 0.0110(6) 0.0077(6) 0.0144(7) 0.0001(5) 0.0049(5) 0.0003(5)
C4 0.0145(7) 0.0126(7) 0.0103(7) 0.0002(5) 0.0009(6) 0.0007(6)

loop_
_atom_type_symbol
_atom_type_description
_atom_type_scat_dispersion_real
_atom_type_scat_dispersion_imag
_atom_type_scat_source
C C 0.0033 0.0016 'International Tables Vol C Tables 4.2.6.8 and 6.1.1.4'
N N 0.0061 0.0033 'International Tables Vol C Tables 4.2.6.8 and 6.1.1.4'
O O 0.0106 0.0060 'International Tables Vol C Tables 4.2.6.8 and 6.1.1.4'
P P 0.1023 0.0942 'International Tables Vol C Tables 4.2.6.8 and 6.1.1.4'
Zn Zn 0.2839 1.4301 'International Tables Vol C Tables 4.2.6.8 and 6.1.1.4'
H H 0.0000 0.0000 'International Tables Vol C Tables 4.2.6.8 and 6.1.1.4'

loop_
_geom_angle_atom_site_label_1
_geom_angle_atom_site_label_2
_geom_angle_atom_site_label_3
_geom_angle
_geom_angle_site_symmetry_1
_geom_angle_site_symmetry_3
O4 Zn1 O3 117.69(6) . .
O4 Zn1 O5 106.12(6) . .
O3 Zn1 O5 109.35(6) . .
O4 Zn1 O9 105.22(6) . .
O3 Zn1 O9 103.43(6) . .
O5 Zn1 O9 115.38(6) . .
O2 Zn2 O1 121.82(7) . .
O2 Zn2 O7 114.09(6) . .
O1 Zn2 O7 100.30(6) . .
O2 Zn2 O9 104.79(6) . 3_455
O1 Zn2 O9 97.19(6) . 3_455
O7 Zn2 O9 118.39(6) . 3_455
O8 Zn3 O10 128.04(6) . .
O8 Zn3 OW 118.36(6) . .
O10 Zn3 OW 111.11(7) . .
O8 Zn3 O12 98.05(6) . .
O10 Zn3 O12 88.38(6) . .
OW Zn3 O12 99.47(6) . .
O8 Zn3 O3 85.86(6) . .
O10 Zn3 O3 85.59(5) . .
OW Zn3 O3 82.56(5) . .
O12 Zn3 O3 173.97(5) . .
O6 Zn4 O6 114.97(8) 2 .
O6 Zn4 O11 100.81(6) 2 .
O6 Zn4 O11 120.55(6) . .
O6 Zn4 O11 120.56(6) 2 2
O6 Zn4 O11 100.81(6) . 2
O11 Zn4 O11 99.32(9) . 2
O1 P1 O2 112.18(9) 5_565 3
O1 P1 O3 110.43(8) 5_565 .
O2 P1 O3 105.27(8) 3 .
O1 P1 O4 110.98(8) 5_565 7
O2 P1 O4 109.32(8) 3 7
O3 P1 O4 108.45(8) . 7
O8 P2 O6 111.45(8) . .
O8 P2 O7 107.11(8) . .
O6 P2 O7 111.62(8) . .
O8 P2 O5 109.84(7) . .
O6 P2 O5 107.03(8) . .
O7 P2 O5 109.80(8) . .
O11 P3 O10 112.40(8) . 4
O11 P3 O12 111.70(8) . .
O10 P3 O12 109.83(8) 4 .
O11 P3 O9 107.64(8) . 4
O10 P3 O9 108.23(7) 4 4
O12 P3 O9 106.79(7) . 4
P1 O1 Zn2 134.13(9) 5_565 .
P1 O2 Zn2 140.45(9) 3_445 .
P1 O3 Zn1 125.55(8) . .
P1 O3 Zn3 133.27(8) . .
Zn1 O3 Zn3 96.35(5) . .
P1 O4 Zn1 128.98(9) 7 .
P2 O5 Zn1 130.81(8) . .
P2 O6 Zn4 119.08(8) . .
P2 O7 Zn2 134.76(8) . .
P2 O8 Zn3 125.24(8) . .
P3 O9 Zn1 119.28(7) 4_545 .
P3 O9 Zn2 119.06(7) 4_545 3_545
Zn1 O9 Zn2 119.98(6) . 3_545
P3 O10 Zn3 153.92(9) 4_545 .
P3 O11 Zn4 139.38(9) . .
P3 O12 Zn3 123.61(8) . .
C2 N1 C3 112.48(14) . .
C1 N2 C4 111.42(15) . .
N2 C1 C2 109.96(15) . .
N1 C2 C1 108.58(15) . .
N1 C3 C4 110.07(15) . .
N2 C4 C3 109.35(16) . .

loop_
_geom_bond_atom_site_label_1
_geom_bond_atom_site_label_2
_geom_bond_distance
_geom_bond_site_symmetry_2
Zn1 O4 1.9260(14) .
Zn1 O3 1.9361(13) .
Zn1 O5 1.9537(13) .
Zn1 O9 2.0237(13) .
Zn2 O2 1.9216(14) .
Zn2 O1 1.9363(14) .
Zn2 O7 1.9412(13) .
Zn2 O9 2.0424(13) 3_455
Zn3 O8 1.9218(14) .
Zn3 O10 1.9328(14) .
Zn3 OW 1.9919(14) .
Zn3 O12 2.0551(14) .
Zn3 O3 2.4250(15) .
Zn4 O6 1.9480(14) 2
Zn4 O6 1.9481(14) .
Zn4 O11 1.9687(14) .
Zn4 O11 1.9688(14) 2
P1 O1 1.5282(15) 5_565
P1 O2 1.5418(14) 3
P1 O3 1.5453(13) .
P1 O4 1.5469(14) 7
P2 O8 1.5356(14) .
P2 O6 1.5381(14) .
P2 O7 1.5494(14) .
P2 O5 1.5590(13) .
P3 O11 1.5149(14) .
P3 O10 1.5208(14) 4
P3 O12 1.5485(13) .
P3 O9 1.5814(14) 4
O1 P1 1.5283(15) 5_565
O2 P1 1.5418(14) 3_445
O4 P1 1.5469(14) 7
O9 P3 1.5815(14) 4_545
O9 Zn2 2.0425(13) 3_545
O10 P3 1.5208(14) 4_545
N1 C2 1.491(2) .
N1 C3 1.494(3) .
N2 C1 1.494(3) .
N2 C4 1.502(3) .
C1 C2 1.512(3) .
C3 C4 1.512(3) .
